data_7707170
loop_
_publ_author_name
'Jing, Huiru'
'Dan, Wenyan'
'Zhu, Jiaxing'
'Ling, Yun'
'Jia, Yu'
'Yang, Yongtai'
'Liu, Xiaofeng'
'Chen, Zhenxia'
'Zhou, Yaming'

_publ_section_title
;
 Multimetal lanthanide phosphonocarboxylate frameworks: structures, colour
 tuning and near-infrared emission.
;
_journal_issue 21
_journal_name_full 'Dalton transactions (Cambridge, England : 2003)'
_journal_page_first 7380
_journal_page_last 7387
_journal_paper_doi 10.1039/d1dt01052b
_journal_volume 50
_journal_year 2021
_chemical_formula_moiety 'Gd7 (C14 O7 P H7)6 (C3 N H7 O)4 (H2 O)3'
_chemical_formula_sum 'C96 H76 Gd7 N4 O49 P6'
_chemical_formula_weight 3356.17
_chemical_name_systematic GdPCF
_space_group_crystal_system orthorhombic
_space_group_IT_number 58
_space_group_name_Hall '-P 2 2n'
_space_group_name_H-M_alt 'P n n m'
_atom_sites_solution_hydrogens geom
_audit_creation_method SHELXL-2016/6
_audit_update_record
;
2021-02-16 deposited with the CCDC.	2021-04-21 downloaded from the CCDC.
;
_cell_angle_alpha 90
_cell_angle_beta 90
_cell_angle_gamma 90
_cell_formula_units_Z 2
_cell_length_a 14.4962(6)
_cell_length_b 20.3758(8)
_cell_length_c 22.8688(11)
_cell_measurement_reflns_used 9989
_cell_measurement_temperature 296(2)
_cell_measurement_theta_max 61.83
_cell_measurement_theta_min 3.66
_cell_volume 6754.8(5)
_computing_cell_refinement 'Bruker SAINT'
_computing_data_collection 'Bruker APEX2'
_computing_data_reduction 'Bruker SAINT'
_computing_molecular_graphics 'Bruker SHELXTL'
_computing_publication_material 'Bruker SHELXTL'
_computing_structure_refinement 'SHELXL-2016/6 (Sheldrick, 2016)'
_computing_structure_solution 'SHELXT 2014/5 (Sheldrick, 2014)'
_diffrn_ambient_temperature 296(2)
_diffrn_measured_fraction_theta_full 0.997
_diffrn_measured_fraction_theta_max 0.994
_diffrn_measurement_device_type 'Bruker APEX-II CCD'
_diffrn_measurement_method '\f and \w scans'
_diffrn_radiation_type GaK\a
_diffrn_radiation_wavelength 1.34139
_diffrn_reflns_av_R_equivalents 0.0789
_diffrn_reflns_av_unetI/netI 0.0574
_diffrn_reflns_Laue_measured_fraction_full 0.997
_diffrn_reflns_Laue_measured_fraction_max 0.994
_diffrn_reflns_limit_h_max 18
_diffrn_reflns_limit_h_min -13
_diffrn_reflns_limit_k_max 26
_diffrn_reflns_limit_k_min -25
_diffrn_reflns_limit_l_max 18
_diffrn_reflns_limit_l_min -30
_diffrn_reflns_number 48154
_diffrn_reflns_point_group_measured_fraction_full 0.997
_diffrn_reflns_point_group_measured_fraction_max 0.994
_diffrn_reflns_theta_full 53.594
_diffrn_reflns_theta_max 61.957
_diffrn_reflns_theta_min 3.140
_exptl_absorpt_coefficient_mu 18.561
_exptl_absorpt_correction_T_max 0.328
_exptl_absorpt_correction_T_min 0.134
_exptl_absorpt_correction_type multi-scan
_exptl_crystal_colour colorless
_exptl_crystal_density_diffrn 1.650
_exptl_crystal_description rod-like
_exptl_crystal_F_000 3220
_exptl_crystal_size_max 0.130
_exptl_crystal_size_mid 0.110
_exptl_crystal_size_min 0.060
_refine_diff_density_max 2.689
_refine_diff_density_min -1.251
_refine_diff_density_rms 0.219
_refine_ls_extinction_coef 0.00042(4)
_refine_ls_extinction_expression Fc^*^=kFc[1+0.001xFc^2^\l^3^/sin(2\q)]^-1/4^
_refine_ls_extinction_method 'SHELXL-2016/6 (Sheldrick 2016)'
_refine_ls_goodness_of_fit_ref 1.048
_refine_ls_hydrogen_treatment constr
_refine_ls_matrix_type full
_refine_ls_number_parameters 476
_refine_ls_number_reflns 8210
_refine_ls_number_restraints 783
_refine_ls_restrained_S_all 1.021
_refine_ls_R_factor_all 0.0789
_refine_ls_R_factor_gt 0.0567
_refine_ls_shift/su_max 0.001
_refine_ls_shift/su_mean 0.000
_refine_ls_structure_factor_coef Fsqd
_refine_ls_weighting_details 'w=1/[\s^2^(Fo^2^)+(0.1039P)^2^+16.5510P] where P=(Fo^2^+2Fc^2^)/3'
_refine_ls_weighting_scheme calc
_refine_ls_wR_factor_gt 0.1571
_refine_ls_wR_factor_ref 0.1742
_reflns_Friedel_coverage 0.000
_reflns_number_gt 6088
_reflns_number_total 8210
_reflns_threshold_expression 'I > 2\s(I)'
_cod_data_source_file d1dt01052b2.cif
_cod_data_source_block GdPCF
_cod_depositor_comments 'Adding full bibliography for 7707169--7707171.cif.'
_cod_database_code 7707170
_shelx_shelxl_version_number 2016/6
_shelx_space_group_comment
;
The symmetry employed for this shelxl refinement is uniquely defined
by the following loop, which should always be used as a source of
symmetry information in preference to the above space-group names.
They are only intended as comments.
;
_shelx_estimated_absorpt_t_min 0.196
_shelx_estimated_absorpt_t_max 0.402

loop_
_space_group_symop_operation_xyz
'x, y, z'
'-x, -y, z'
'-x+1/2, y+1/2, -z+1/2'
'x+1/2, -y+1/2, -z+1/2'
'-x, -y, -z'
'x, y, -z'
'x-1/2, -y-1/2, z-1/2'
'-x-1/2, y-1/2, z-1/2'

loop_
_atom_site_label
_atom_site_type_symbol
_atom_site_fract_x
_atom_site_fract_y
_atom_site_fract_z
_atom_site_U_iso_or_equiv
_atom_site_adp_type
_atom_site_occupancy
_atom_site_site_symmetry_order
_atom_site_calc_flag
_atom_site_refinement_flags_posn
_atom_site_refinement_flags_adp
_atom_site_refinement_flags_occupancy
_atom_site_disorder_assembly
_atom_site_disorder_group
Gd1 Gd 0.40692(3) 0.61957(2) 0.64667(2) 0.02777(13) Uani 1 1 d . U . . .
Gd2 Gd 0.000000 1.000000 0.27363(2) 0.02858(15) Uani 1 2 d S TU P . .
Gd3 Gd 0.633376 0.460896 0.500000 0.027 Uani 0.0826 1 d . U P A -1
O1W O 0.684846 0.573606 0.500000 0.049(5) Uani 0.0826(7) 1 d S U P A -1
O2W O 0.469826 0.440187 0.500000 0.033(7) Uani 0.0826(7) 1 d S U P A -1
O3W O 0.797565 0.441502 0.503986 0.022(3) Uani 0.0826(7) 1 d S U P A -1
Gd4 Gd 0.681773 0.455367 0.500000 0.027 Uani 0.1674(7) 1 d S U P A -2
O4W O 0.8248(18) 0.4289(13) 0.5562(10) 0.022(3) Uani 0.1674(7) 1 d . U P A -2
O5W O 0.517835 0.481284 0.500000 0.047(5) Uani 0.1674(7) 1 d S U P A -2
O6W O 0.735783 0.566936 0.500000 0.049(5) Uani 0.1674(7) 1 d S U P A -2
P1_1 P 0.62472(12) 0.53154(8) 0.64066(7) 0.0232(3) Uani 1 1 d . U . . .
O1_1 O 0.5496(3) 0.5804(2) 0.6247(2) 0.0280(10) Uani 1 1 d . U . . .
O2_1 O 0.6030(3) 0.4916(2) 0.69590(19) 0.0247(9) Uani 1 1 d . U . . .
O3_1 O 0.6399(3) 0.4791(2) 0.59353(19) 0.0262(9) Uani 1 1 d . U . . .
O4_1 O 1.2416(4) 0.6104(3) 0.6637(3) 0.0437(13) Uani 1 1 d . U . . .
O5_1 O 1.3064(3) 0.7034(2) 0.6879(2) 0.0366(12) Uani 1 1 d . U . . .
O6_1 O 1.0956(3) 0.9032(3) 0.7056(2) 0.0348(11) Uani 1 1 d . U . . .
O7_1 O 0.9714(4) 0.8829(2) 0.7574(2) 0.0289(10) Uani 1 1 d . U . . .
C1_1 C 0.7302(3) 0.5775(2) 0.6531(3) 0.0253(12) Uani 1 1 d DG U . . .
C2_1 C 0.8125(5) 0.54519(19) 0.6653(7) 0.032(3) Uani 0.59(3) 1 d DG U P B 1
H2_1 H 0.814373 0.499571 0.665616 0.039 Uiso 0.59(3) 1 calc R U P B 1
C3_1 C 0.8919(4) 0.5811(3) 0.6769(7) 0.035(3) Uani 0.59(3) 1 d DG U P B 1
H3_1 H 0.946986 0.559501 0.684957 0.042 Uiso 0.59(3) 1 calc R U P B 1
C4_1 C 0.8891(3) 0.6493(3) 0.6763(3) 0.0326(15) Uani 1 1 d DG U . B .
C5_1 C 0.8068(5) 0.68156(19) 0.6642(7) 0.034(3) Uani 0.59(3) 1 d DG U P B 1
H5_1 H 0.804929 0.727184 0.663860 0.040 Uiso 0.59(3) 1 calc R U P B 1
C6_1 C 0.7274(4) 0.6457(2) 0.6526(7) 0.033(3) Uani 0.59(3) 1 d DG U P B 1
H6_1 H 0.672315 0.667255 0.644518 0.040 Uiso 0.59(3) 1 calc R U P B 1
C2A_1 C 0.8146(10) 0.5518(9) 0.6414(13) 0.036(4) Uani 0.41(3) 1 d D U P B 2
H2A_1 H 0.818269 0.509716 0.625773 0.043 Uiso 0.41(3) 1 calc R U P B 2
C3A_1 C 0.8957(11) 0.5861(9) 0.6520(14) 0.040(4) Uani 0.41(3) 1 d D U P B 2
H3A_1 H 0.952853 0.567842 0.643217 0.048 Uiso 0.41(3) 1 calc R U P B 2
C5A_1 C 0.8039(10) 0.6751(9) 0.6861(13) 0.035(4) Uani 0.41(3) 1 d D U P B 2
H5A_1 H 0.799116 0.717716 0.700345 0.042 Uiso 0.41(3) 1 calc R U P B 2
C6A_1 C 0.7242(11) 0.6398(9) 0.6753(13) 0.035(4) Uani 0.41(3) 1 d D U P B 2
H6A_1 H 0.666846 0.658286 0.683053 0.042 Uiso 0.41(3) 1 calc R U P B 2
C7_1 C 0.9749(5) 0.6889(3) 0.6877(3) 0.0327(15) Uani 1 1 d . U . . .
C8_1 C 1.0625(5) 0.6622(3) 0.6790(3) 0.0336(15) Uani 1 1 d . U . . .
H8_1 H 1.068109 0.618726 0.667233 0.040 Uiso 1 1 calc R U . . .
C9_1 C 1.1421(5) 0.6999(3) 0.6877(3) 0.0292(14) Uani 1 1 d . U . . .
C10_1 C 1.1347(5) 0.7652(3) 0.7031(3) 0.0286(14) Uani 1 1 d . U . . .
H10_1 H 1.187279 0.790820 0.707631 0.034 Uiso 1 1 calc R U . . .
C11_1 C 1.0479(5) 0.7919(3) 0.7117(3) 0.0273(13) Uani 1 1 d . U . . .
C12_1 C 0.9700(5) 0.7548(3) 0.7063(3) 0.0300(14) Uani 1 1 d . U . . .
H12_1 H 0.912952 0.773178 0.715074 0.036 Uiso 1 1 calc R U . . .
C13_1 C 1.2355(5) 0.6696(3) 0.6800(3) 0.0314(14) Uani 1 1 d . U . . .
C14_1 C 1.0395(5) 0.8626(3) 0.7262(3) 0.0266(13) Uani 1 1 d . U . . .
P1_2 P 0.3706(2) 0.69564(13) 0.500000 0.0367(6) Uani 1 2 d S TU P D .
O1_2 O 0.3671(4) 0.6517(3) 0.5537(2) 0.0439(13) Uani 1 1 d . U . . .
O2_2 O 0.4533(7) 0.7401(5) 0.500000 0.061(2) Uani 1 2 d S TU P . .
O3_2 O -0.0876(5) 0.9551(3) 0.3451(3) 0.0546(17) Uani 1 1 d . U . . .
O4_2 O -0.2256(9) 0.9541(12) 0.3906(6) 0.077(6) Uani 0.56(3) 1 d D U P C 1
O4A_2 O -0.1917(18) 1.0058(13) 0.4004(8) 0.081(8) Uani 0.44(3) 1 d D U P C 2
C1_2 C 0.2658(7) 0.7470(5) 0.500000 0.046(2) Uani 1 2 d GS TU P . .
C2_2 C 0.2018(8) 0.7466(6) 0.5450(3) 0.073(5) Uani 0.5 1 d G U P D -1
H2_2 H 0.209537 0.718299 0.576497 0.088 Uiso 0.5 1 calc R U P D -1
C3_2 C 0.1260(8) 0.7883(7) 0.5431(5) 0.070(5) Uani 0.5 1 d G U P D -1
H3_2 H 0.082748 0.786906 0.573056 0.084 Uiso 0.5 1 calc R U P D -1
C4_2 C 0.1142(7) 0.8306(6) 0.4989(6) 0.060(3) Uani 1 2 d G TU P D .
C5_2 C 0.1782(8) 0.8310(5) 0.4506(5) 0.049(4) Uani 0.5 1 d G U P D -1
H5_2 H 0.168975 0.858662 0.418823 0.058 Uiso 0.5 1 calc R U P D -1
C6_2 C 0.2540(7) 0.7892(5) 0.4525(2) 0.045(3) Uani 0.5 1 d G U P D -1
H6_2 H 0.296745 0.789409 0.422205 0.054 Uiso 0.5 1 calc R U P D -1
C7_2 C 0.0308(10) 0.8745(7) 0.500000 0.051(3) Uani 1 2 d S TU P . .
C8_2 C -0.0083(7) 0.8964(5) 0.4477(4) 0.055(2) Uani 1 1 d . U . . .
H8_2 H 0.018980 0.884953 0.412384 0.066 Uiso 1 1 calc R U . . .
C10_2 C -0.1273(10) 0.9520(7) 0.500000 0.050(3) Uani 1 2 d S TU P . .
H10_2 H -0.182273 0.975573 0.499999 0.060 Uiso 1 2 calc R U P . .
C11_2 C -0.1321(8) 0.9557(6) 0.3926(4) 0.075(3) Uani 1 1 d D U . . .
C9_2 C -0.0875(6) 0.9350(5) 0.4477(4) 0.052(2) Uani 1 1 d . U . . .
C1_3 C 0.483500 0.774000 0.652500 0.050 Uani 0.6025 1 d D U P E 1
H1_3 H 0.422029 0.784203 0.659768 0.060 Uiso 0.602(13) 1 calc R U P E 1
O1_3 O 0.4983(16) 0.7169(11) 0.6459(8) 0.042(3) Uani 0.602(13) 1 d D U P E 1
N1_3 N 0.5369(12) 0.8231(8) 0.6513(8) 0.088(4) Uani 0.602(13) 1 d D U P E 1
C2_3 C 0.6391(13) 0.8077(14) 0.6418(13) 0.108(6) Uani 0.602(13) 1 d D U P E 1
H2A_3 H 0.650117 0.762148 0.649769 0.161 Uiso 0.602(13) 1 calc R U P E 1
H2AB_3 H 0.675723 0.834150 0.667663 0.161 Uiso 0.602(13) 1 calc R U P E 1
H2AC_3 H 0.655477 0.817234 0.602032 0.161 Uiso 0.602(13) 1 calc R U P E 1
C3_3 C 0.515(3) 0.8963(11) 0.6494(16) 0.155(10) Uani 0.602(13) 1 d D U P E 1
H3A_3 H 0.515066 0.911009 0.609530 0.233 Uiso 0.602(13) 1 calc R U P E 1
H3AB_3 H 0.561243 0.919960 0.671002 0.233 Uiso 0.602(13) 1 calc R U P E 1
H3AC_3 H 0.455697 0.903983 0.666484 0.233 Uiso 0.602(13) 1 calc R U P E 1
C1_4 C 0.5506(18) 0.7351(12) 0.6034(13) 0.087(4) Uani 0.398(13) 1 d D U P E 2
H1_4 H 0.564882 0.705844 0.573549 0.104 Uiso 0.398(13) 1 calc R U P E 2
O1_4 O 0.490(3) 0.7183(14) 0.6352(15) 0.051(4) Uani 0.398(13) 1 d D U P E 2
N1_4 N 0.5990(18) 0.7875(13) 0.6044(12) 0.102(5) Uani 0.398(13) 1 d D U P E 2
C2_4 C 0.669(3) 0.802(2) 0.5556(18) 0.144(11) Uani 0.398(13) 1 d D U P E 2
H2A_4 H 0.698776 0.842876 0.563213 0.216 Uiso 0.398(13) 1 calc R U P E 2
H2AB_4 H 0.713803 0.767349 0.554267 0.216 Uiso 0.398(13) 1 calc R U P E 2
H2AC_4 H 0.637060 0.804105 0.518767 0.216 Uiso 0.398(13) 1 calc R U P E 2
C3_4 C 0.587(3) 0.8416(19) 0.6508(19) 0.116(8) Uani 0.398(13) 1 d D U P E 2
H3A_4 H 0.630661 0.876342 0.643291 0.174 Uiso 0.398(13) 1 calc R U P E 2
H3AB_4 H 0.525807 0.858709 0.649185 0.174 Uiso 0.398(13) 1 calc R U P E 2
H3AC_4 H 0.598799 0.823605 0.688936 0.174 Uiso 0.398(13) 1 calc R U P E 2

loop_
_atom_site_aniso_label
_atom_site_aniso_U_11
_atom_site_aniso_U_22
_atom_site_aniso_U_33
_atom_site_aniso_U_23
_atom_site_aniso_U_13
_atom_site_aniso_U_12
Gd1 0.0247(2) 0.02056(18) 0.0381(2) -0.00112(13) -0.00135(14) 0.00166(13)
Gd2 0.0319(3) 0.0239(2) 0.0300(2) 0.000 0.000 0.0044(2)
Gd3 0.027 0.027 0.027 0.000 0.000 0.000
O1W 0.082(12) 0.034(6) 0.030(7) 0.009(9) -0.001(14) -0.015(7)
O2W 0.019(8) 0.042(18) 0.039(18) 0.00(4) -0.001(19) 0.021(10)
O3W 0.021(5) 0.031(7) 0.013(6) 0.002(6) -0.001(5) -0.018(5)
Gd4 0.027 0.027 0.027 0.000 0.000 0.000
O4W 0.021(5) 0.031(7) 0.013(6) 0.002(6) -0.001(5) -0.018(5)
O5W 0.035(7) 0.077(14) 0.030(8) 0.001(18) -0.001(10) 0.006(8)
O6W 0.082(12) 0.034(6) 0.030(7) 0.009(9) -0.001(14) -0.015(7)
P1_1 0.0187(8) 0.0161(7) 0.0347(8) 0.0009(6) 0.0014(7) 0.0011(6)
O1_1 0.021(2) 0.022(2) 0.042(2) 0.0017(19) 0.001(2) 0.0011(18)
O2_1 0.024(2) 0.022(2) 0.029(2) 0.0011(17) 0.0031(18) -0.0026(18)
O3_1 0.030(3) 0.020(2) 0.029(2) -0.0006(17) 0.0047(19) 0.0012(18)
O4_1 0.027(3) 0.024(2) 0.080(4) -0.007(3) 0.003(3) 0.001(2)
O5_1 0.023(2) 0.026(2) 0.061(3) -0.012(2) -0.004(2) 0.000(2)
O6_1 0.028(3) 0.023(2) 0.053(3) -0.003(2) 0.003(2) -0.001(2)
O7_1 0.032(3) 0.022(2) 0.033(2) -0.0076(18) 0.006(2) 0.0027(19)
C1_1 0.023(3) 0.017(3) 0.036(3) 0.000(2) 0.005(3) -0.003(2)
C2_1 0.028(5) 0.020(4) 0.048(8) 0.005(5) -0.012(5) 0.001(4)
C3_1 0.029(5) 0.020(4) 0.056(8) 0.002(5) -0.008(6) 0.000(4)
C4_1 0.021(3) 0.025(3) 0.052(4) -0.007(3) 0.003(3) -0.003(2)
C5_1 0.025(5) 0.018(4) 0.058(9) 0.006(5) 0.003(6) -0.007(4)
C6_1 0.021(5) 0.017(4) 0.060(9) 0.004(5) 0.006(6) -0.001(4)
C2A_1 0.026(5) 0.024(6) 0.058(10) -0.008(7) -0.009(7) 0.001(5)
C3A_1 0.027(6) 0.026(6) 0.066(10) -0.010(7) -0.006(7) 0.004(5)
C5A_1 0.026(5) 0.020(6) 0.058(10) -0.007(6) 0.007(7) -0.003(5)
C6A_1 0.019(6) 0.029(6) 0.057(10) -0.010(6) 0.015(7) -0.005(5)
C7_1 0.026(3) 0.018(3) 0.053(4) -0.005(3) 0.003(3) -0.004(2)
C8_1 0.029(3) 0.021(3) 0.051(4) -0.011(3) 0.006(3) 0.000(3)
C9_1 0.020(3) 0.022(3) 0.046(4) -0.003(3) 0.002(3) 0.002(2)
C10_1 0.024(3) 0.024(3) 0.038(3) -0.004(3) 0.001(3) 0.003(3)
C11_1 0.028(3) 0.020(3) 0.034(3) -0.002(2) 0.009(3) -0.005(2)
C12_1 0.026(3) 0.021(3) 0.043(4) -0.007(3) 0.008(3) 0.000(2)
C13_1 0.028(3) 0.019(3) 0.047(4) -0.005(3) 0.004(3) 0.001(3)
C14_1 0.024(3) 0.020(3) 0.035(3) -0.007(2) -0.004(3) 0.003(2)
P1_2 0.0479(17) 0.0268(12) 0.0353(13) 0.000 0.000 0.0038(12)
O1_2 0.052(4) 0.047(3) 0.033(2) 0.006(2) -0.003(2) 0.013(3)
O2_2 0.060(5) 0.045(5) 0.078(6) 0.000 0.000 -0.011(4)
O3_2 0.072(5) 0.047(4) 0.045(3) 0.014(3) 0.025(3) 0.016(3)
O4_2 0.051(6) 0.136(17) 0.045(7) 0.015(9) 0.004(5) 0.013(9)
O4A_2 0.073(14) 0.119(17) 0.052(9) 0.025(10) 0.014(8) 0.056(12)
C1_2 0.063(6) 0.039(5) 0.037(5) 0.000 0.000 0.017(5)
C2_2 0.075(10) 0.090(11) 0.055(8) 0.034(8) 0.019(7) 0.034(8)
C3_2 0.070(10) 0.096(12) 0.042(8) 0.017(7) 0.009(7) 0.035(8)
C4_2 0.065(7) 0.074(8) 0.042(6) 0.000 0.000 0.032(6)
C5_2 0.060(9) 0.051(8) 0.035(7) 0.009(6) 0.003(6) 0.021(7)
C6_2 0.061(9) 0.043(8) 0.030(6) 0.004(5) 0.004(6) 0.015(6)
C7_2 0.045(6) 0.069(8) 0.041(5) 0.000 0.000 0.014(5)
C8_2 0.056(5) 0.066(6) 0.042(4) 0.009(4) 0.013(4) 0.021(4)
C10_2 0.046(7) 0.056(7) 0.047(5) 0.000 0.000 0.008(6)
C11_2 0.060(5) 0.114(8) 0.051(4) 0.034(5) 0.018(4) 0.040(6)
C9_2 0.043(5) 0.066(6) 0.046(4) 0.014(4) 0.010(3) 0.013(4)
C1_3 0.050 0.050 0.050 0.000 0.000 0.000
O1_3 0.034(6) 0.034(3) 0.059(7) 0.004(5) 0.010(5) -0.007(4)
N1_3 0.081(7) 0.052(5) 0.133(10) 0.000(7) 0.014(8) -0.017(5)
C2_3 0.065(7) 0.107(13) 0.151(15) 0.020(13) -0.024(11) -0.014(8)
C3_3 0.17(2) 0.057(6) 0.24(3) -0.028(15) 0.01(2) 0.004(10)
C1_4 0.077(8) 0.073(8) 0.110(9) 0.005(7) 0.015(7) -0.021(7)
O1_4 0.059(9) 0.015(5) 0.078(10) -0.012(7) 0.004(7) -0.005(5)
N1_4 0.092(10) 0.084(9) 0.131(10) 0.005(8) 0.016(9) -0.034(7)
C2_4 0.12(2) 0.15(2) 0.16(2) 0.035(18) 0.040(16) -0.038(18)
C3_4 0.096(17) 0.090(14) 0.162(16) -0.015(12) -0.010(15) -0.014(14)

loop_
_atom_type_symbol
_atom_type_description
_atom_type_scat_dispersion_real
_atom_type_scat_dispersion_imag
_atom_type_scat_source
C C 0.0137 0.0067 'International Tables Vol C Tables 4.2.6.8 and 6.1.1.4'
H H 0.0000 0.0000 'International Tables Vol C Tables 4.2.6.8 and 6.1.1.4'
Gd Gd -3.4578 11.1283 'International Tables Vol C Tables 4.2.6.8 and 6.1.1.4'
N N 0.0241 0.0134 'International Tables Vol C Tables 4.2.6.8 and 6.1.1.4'
O O 0.0389 0.0241 'International Tables Vol C Tables 4.2.6.8 and 6.1.1.4'
P P 0.2543 0.3332 'International Tables Vol C Tables 4.2.6.8 and 6.1.1.4'

loop_
_geom_angle_atom_site_label_1
_geom_angle_atom_site_label_2
_geom_angle_atom_site_label_3
_geom_angle
_geom_angle_site_symmetry_1
_geom_angle_site_symmetry_3
_geom_angle_publ_flag
O1_1 Gd1 O1_2 97.13(19) . . ?
O1_1 Gd1 O1_4 79.2(11) . . ?
O1_2 Gd1 O1_4 77.4(8) . . ?
O1_1 Gd1 O7_1 80.75(18) . 4_466 ?
O1_2 Gd1 O7_1 162.8(2) . 4_466 ?
O1_1 Gd1 O1_3 77.6(7) . . ?
O1_2 Gd1 O1_3 84.0(5) . . ?
O7_1 Gd1 O1_3 78.9(5) 4_466 . ?
O1_1 Gd1 O5_1 151.19(17) . 1_455 ?
O1_2 Gd1 O5_1 90.45(19) . 1_455 ?
O7_1 Gd1 O5_1 83.89(18) 4_466 1_455 ?
O1_3 Gd1 O5_1 75.6(7) . 1_455 ?
O1_1 Gd1 O4_1 154.69(17) . 1_455 ?
O1_2 Gd1 O4_1 85.5(2) . 1_455 ?
O7_1 Gd1 O4_1 103.7(2) 4_466 1_455 ?
O1_3 Gd1 O4_1 127.7(7) . 1_455 ?
O5_1 Gd1 O4_1 53.35(17) 1_455 1_455 ?
O1_1 Gd1 O3_1 81.61(17) . 2_665 ?
O1_2 Gd1 O3_1 72.82(18) . 2_665 ?
O7_1 Gd1 O3_1 123.25(15) 4_466 2_665 ?
O1_3 Gd1 O3_1 146.5(6) . 2_665 ?
O5_1 Gd1 O3_1 127.09(16) 1_455 2_665 ?
O4_1 Gd1 O3_1 75.12(17) 1_455 2_665 ?
O1_1 Gd1 O2_1 80.56(16) . 2_665 ?
O1_2 Gd1 O2_1 130.64(18) . 2_665 ?
O7_1 Gd1 O2_1 66.08(15) 4_466 2_665 ?
O1_3 Gd1 O2_1 141.1(5) . 2_665 ?
O5_1 Gd1 O2_1 114.93(17) 1_455 2_665 ?
O4_1 Gd1 O2_1 78.75(17) 1_455 2_665 ?
O3_1 Gd1 O2_1 57.99(14) 2_665 2_665 ?
O1_1 Gd1 C13_1 176.7(2) . 1_455 ?
O1_2 Gd1 C13_1 85.7(2) . 1_455 ?
O7_1 Gd1 C13_1 96.1(2) 4_466 1_455 ?
O1_3 Gd1 C13_1 101.1(7) . 1_455 ?
O5_1 Gd1 C13_1 26.58(18) 1_455 1_455 ?
O4_1 Gd1 C13_1 26.92(17) 1_455 1_455 ?
O3_1 Gd1 C13_1 100.88(19) 2_665 1_455 ?
O2_1 Gd1 C13_1 98.90(18) 2_665 1_455 ?
O1_1 Gd1 P1_1 77.14(12) . 2_665 ?
O1_2 Gd1 P1_1 101.73(16) . 2_665 ?
O7_1 Gd1 P1_1 94.43(11) 4_466 2_665 ?
O1_3 Gd1 P1_1 154.6(7) . 2_665 ?
O5_1 Gd1 P1_1 128.48(13) 1_455 2_665 ?
O4_1 Gd1 P1_1 77.68(13) 1_455 2_665 ?
O3_1 Gd1 P1_1 28.92(11) 2_665 2_665 ?
O2_1 Gd1 P1_1 29.29(10) 2_665 2_665 ?
C13_1 Gd1 P1_1 103.99(14) 1_455 2_665 ?
O1_1 Gd1 Gd2 69.01(12) . 7_676 ?
O1_2 Gd1 Gd2 157.56(15) . 7_676 ?
O7_1 Gd1 Gd2 36.09(11) 4_466 7_676 ?
O1_3 Gd1 Gd2 108.8(5) . 7_676 ?
O5_1 Gd1 Gd2 110.26(13) 1_455 7_676 ?
O4_1 Gd1 Gd2 99.71(15) 1_455 7_676 ?
O3_1 Gd1 Gd2 87.35(10) 2_665 7_676 ?
O2_1 Gd1 Gd2 32.53(10) 2_665 7_676 ?
C13_1 Gd1 Gd2 108.83(15) 1_455 7_676 ?
P1_1 Gd1 Gd2 58.86(3) 2_665 7_676 ?
O3_2 Gd2 O3_2 87.5(4) 2_575 . ?
O3_2 Gd2 O2_1 160.3(2) 2_575 8_665 ?
O3_2 Gd2 O2_1 99.3(2) . 8_665 ?
O3_2 Gd2 O2_1 99.3(2) 2_575 7_575 ?
O3_2 Gd2 O2_1 160.3(2) . 7_575 ?
O2_1 Gd2 O2_1 80.4(2) 8_665 7_575 ?
O3_2 Gd2 O6_1 81.5(2) 2_575 5_676 ?
O3_2 Gd2 O6_1 82.4(2) . 5_676 ?
O2_1 Gd2 O6_1 81.08(17) 8_665 5_676 ?
O2_1 Gd2 O6_1 116.77(17) 7_575 5_676 ?
O3_2 Gd2 O6_1 82.4(2) 2_575 6_456 ?
O3_2 Gd2 O6_1 81.5(2) . 6_456 ?
O2_1 Gd2 O6_1 116.77(17) 8_665 6_456 ?
O2_1 Gd2 O6_1 81.08(17) 7_575 6_456 ?
O6_1 Gd2 O6_1 157.7(3) 5_676 6_456 ?
O3_2 Gd2 O7_1 132.7(2) 2_575 6_456 ?
O3_2 Gd2 O7_1 74.3(2) . 6_456 ?
O2_1 Gd2 O7_1 67.05(15) 8_665 6_456 ?
O2_1 Gd2 O7_1 87.71(16) 7_575 6_456 ?
O6_1 Gd2 O7_1 136.10(17) 5_676 6_456 ?
O6_1 Gd2 O7_1 52.28(16) 6_456 6_456 ?
O3_2 Gd2 O7_1 74.3(2) 2_575 5_676 ?
O3_2 Gd2 O7_1 132.7(2) . 5_676 ?
O2_1 Gd2 O7_1 87.71(16) 8_665 5_676 ?
O2_1 Gd2 O7_1 67.05(15) 7_575 5_676 ?
O6_1 Gd2 O7_1 52.28(16) 5_676 5_676 ?
O6_1 Gd2 O7_1 136.10(17) 6_456 5_676 ?
O7_1 Gd2 O7_1 147.3(2) 6_456 5_676 ?
O3_2 Gd2 C14_1 106.4(2) 2_575 6_456 ?
O3_2 Gd2 C14_1 73.5(2) . 6_456 ?
O2_1 Gd2 C14_1 93.28(18) 8_665 6_456 ?
O2_1 Gd2 C14_1 86.80(17) 7_575 6_456 ?
O6_1 Gd2 C14_1 154.07(19) 5_676 6_456 ?
O6_1 Gd2 C14_1 25.88(19) 6_456 6_456 ?
O7_1 Gd2 C14_1 26.75(18) 6_456 6_456 ?
O7_1 Gd2 C14_1 153.32(17) 5_676 6_456 ?
O3_2 Gd2 C14_1 73.5(2) 2_575 5_676 ?
O3_2 Gd2 C14_1 106.4(2) . 5_676 ?
O2_1 Gd2 C14_1 86.80(17) 8_665 5_676 ?
O2_1 Gd2 C14_1 93.28(18) 7_575 5_676 ?
O6_1 Gd2 C14_1 25.88(19) 5_676 5_676 ?
O6_1 Gd2 C14_1 154.07(19) 6_456 5_676 ?
O7_1 Gd2 C14_1 153.32(17) 6_456 5_676 ?
O7_1 Gd2 C14_1 26.75(18) 5_676 5_676 ?
C14_1 Gd2 C14_1 179.9(3) 6_456 5_676 ?
O3_2 Gd2 Gd1 162.61(16) 2_575 7_575 ?
O3_2 Gd2 Gd1 95.06(19) . 7_575 ?
O2_1 Gd2 Gd1 35.83(11) 8_665 7_575 ?
O2_1 Gd2 Gd1 73.05(11) 7_575 7_575 ?
O6_1 Gd2 Gd1 115.88(13) 5_676 7_575 ?
O6_1 Gd2 Gd1 80.94(13) 6_456 7_575 ?
O7_1 Gd2 Gd1 33.83(10) 6_456 7_575 ?
O7_1 Gd2 Gd1 115.12(11) 5_676 7_575 ?
C14_1 Gd2 Gd1 58.31(14) 6_456 7_575 ?
C14_1 Gd2 Gd1 121.78(13) 5_676 7_575 ?
O3_2 Gd2 Gd1 95.06(19) 2_575 8_665 ?
O3_2 Gd2 Gd1 162.61(16) . 8_665 ?
O2_1 Gd2 Gd1 73.05(11) 8_665 8_665 ?
O2_1 Gd2 Gd1 35.83(11) 7_575 8_665 ?
O6_1 Gd2 Gd1 80.94(13) 5_676 8_665 ?
O6_1 Gd2 Gd1 115.88(13) 6_456 8_665 ?
O7_1 Gd2 Gd1 115.12(11) 6_456 8_665 ?
O7_1 Gd2 Gd1 33.83(10) 5_676 8_665 ?
C14_1 Gd2 Gd1 121.78(13) 6_456 8_665 ?
C14_1 Gd2 Gd1 58.31(14) 5_676 8_665 ?
Gd1 Gd2 Gd1 87.615(14) 7_575 8_665 ?
O3_1 Gd3 O2W 94.17(13) . . ?
O3_1 Gd3 O3W 87.02(13) . . ?
O2W Gd3 O3W 160.4 . . ?
O3_1 Gd3 O1W 79.86(12) . . ?
O2W Gd3 O1W 118.1 . . ?
O3W Gd3 O1W 81.4 . . ?
O3_1 Gd4 O6W 83.44(11) . . ?
O3_1 Gd4 O5W 72.15(12) . . ?
O6W Gd4 O5W 96.476(2) . . ?
O3_1 Gd4 O4W 77.5(6) . . ?
O6W Gd4 O4W 86.2(6) . . ?
O5W Gd4 O4W 149.0(5) . . ?
O1_1 P1_1 O3_1 113.0(3) . . ?
O1_1 P1_1 O2_1 113.4(3) . . ?
O3_1 P1_1 O2_1 103.8(3) . . ?
O1_1 P1_1 C1_1 107.7(3) . . ?
O3_1 P1_1 C1_1 110.4(3) . . ?
O2_1 P1_1 C1_1 108.5(3) . . ?
O1_1 P1_1 Gd1 123.5(2) . 2_665 ?
O3_1 P1_1 Gd1 50.50(17) . 2_665 ?
O2_1 P1_1 Gd1 53.83(17) . 2_665 ?
C1_1 P1_1 Gd1 128.79(19) . 2_665 ?
P1_1 O1_1 Gd1 146.0(3) . . ?
P1_1 O2_1 Gd2 136.1(3) . 7_676 ?
P1_1 O2_1 Gd1 96.9(2) . 2_665 ?
Gd2 O2_1 Gd1 111.64(17) 7_676 2_665 ?
P1_1 O3_1 Gd3 143.6(3) . . ?
P1_1 O3_1 Gd4 147.9(3) . . ?
P1_1 O3_1 Gd1 100.6(2) . 2_665 ?
Gd3 O3_1 Gd1 109.66(18) . 2_665 ?
C13_1 O4_1 Gd1 92.4(4) . 1_655 ?
C13_1 O5_1 Gd1 92.8(4) . 1_655 ?
C14_1 O6_1 Gd2 95.2(4) . 5_676 ?
C14_1 O7_1 Gd1 143.5(5) . 4_566 ?
C14_1 O7_1 Gd2 91.3(4) . 5_676 ?
Gd1 O7_1 Gd2 110.08(17) 4_566 5_676 ?
C2A_1 C1_1 C6A_1 119.2(10) . . ?
C2_1 C1_1 C6_1 120.0 . . ?
C2A_1 C1_1 P1_1 121.9(8) . . ?
C6A_1 C1_1 P1_1 118.9(8) . . ?
C2_1 C1_1 P1_1 120.7(3) . . ?
C6_1 C1_1 P1_1 119.3(3) . . ?
C1_1 C2_1 C3_1 120.0 . . ?
C1_1 C2_1 H2_1 120.0 . . ?
C3_1 C2_1 H2_1 120.0 . . ?
C2_1 C3_1 C4_1 120.0 . . ?
C2_1 C3_1 H3_1 120.0 . . ?
C4_1 C3_1 H3_1 120.0 . . ?
C5_1 C4_1 C3_1 120.0 . . ?
C5A_1 C4_1 C3A_1 118.8(10) . . ?
C5A_1 C4_1 C7_1 121.0(8) . . ?
C5_1 C4_1 C7_1 119.3(5) . . ?
C3_1 C4_1 C7_1 120.7(5) . . ?
C3A_1 C4_1 C7_1 120.2(8) . . ?
C6_1 C5_1 C4_1 120.0 . . ?
C6_1 C5_1 H5_1 120.0 . . ?
C4_1 C5_1 H5_1 120.0 . . ?
C5_1 C6_1 C1_1 120.0 . . ?
C5_1 C6_1 H6_1 120.0 . . ?
C1_1 C6_1 H6_1 120.0 . . ?
C1_1 C2A_1 C3A_1 122.3(14) . . ?
C1_1 C2A_1 H2A_1 118.9 . . ?
C3A_1 C2A_1 H2A_1 118.9 . . ?
C2A_1 C3A_1 C4_1 118.2(14) . . ?
C2A_1 C3A_1 H3A_1 120.9 . . ?
C4_1 C3A_1 H3A_1 120.9 . . ?
C4_1 C5A_1 C6A_1 121.9(14) . . ?
C4_1 C5A_1 H5A_1 119.1 . . ?
C6A_1 C5A_1 H5A_1 119.1 . . ?
C1_1 C6A_1 C5A_1 119.7(14) . . ?
C1_1 C6A_1 H6A_1 120.2 . . ?
C5A_1 C6A_1 H6A_1 120.2 . . ?
C8_1 C7_1 C12_1 117.3(7) . . ?
C8_1 C7_1 C4_1 121.3(6) . . ?
C12_1 C7_1 C4_1 121.4(6) . . ?
C7_1 C8_1 C9_1 121.1(6) . . ?
C7_1 C8_1 H8_1 119.5 . . ?
C9_1 C8_1 H8_1 119.5 . . ?
C10_1 C9_1 C8_1 120.1(6) . . ?
C10_1 C9_1 C13_1 119.8(6) . . ?
C8_1 C9_1 C13_1 120.1(6) . . ?
C9_1 C10_1 C11_1 119.1(7) . . ?
C9_1 C10_1 H10_1 120.5 . . ?
C11_1 C10_1 H10_1 120.5 . . ?
C12_1 C11_1 C10_1 121.4(6) . . ?
C12_1 C11_1 C14_1 119.4(7) . . ?
C10_1 C11_1 C14_1 119.3(6) . . ?
C11_1 C12_1 C7_1 120.9(7) . . ?
C11_1 C12_1 H12_1 119.5 . . ?
C7_1 C12_1 H12_1 119.5 . . ?
O5_1 C13_1 O4_1 120.7(7) . . ?
O5_1 C13_1 C9_1 119.9(6) . . ?
O4_1 C13_1 C9_1 119.4(6) . . ?
O5_1 C13_1 Gd1 60.6(4) . 1_655 ?
O4_1 C13_1 Gd1 60.6(4) . 1_655 ?
C9_1 C13_1 Gd1 170.7(5) . 1_655 ?
O6_1 C14_1 O7_1 119.6(6) . . ?
O6_1 C14_1 C11_1 120.3(6) . . ?
O7_1 C14_1 C11_1 120.0(6) . . ?
O6_1 C14_1 Gd2 58.9(4) . 5_676 ?
O7_1 C14_1 Gd2 62.0(3) . 5_676 ?
C11_1 C14_1 Gd2 165.5(5) . 5_676 ?
O2_2 P1_2 O1_2 112.4(3) . . ?
O2_2 P1_2 O1_2 112.4(3) . 6_556 ?
O1_2 P1_2 O1_2 107.7(5) . 6_556 ?
O2_2 P1_2 C1_2 108.4(6) . . ?
O1_2 P1_2 C1_2 107.9(3) . . ?
O1_2 P1_2 C1_2 107.9(3) 6_556 . ?
P1_2 O1_2 Gd1 155.0(4) . . ?
C11_2 O3_2 Gd2 154.6(8) . . ?
C2_2 C1_2 C6_2 120.0 . . ?
C2_2 C1_2 P1_2 123.2(4) . . ?
C6_2 C1_2 P1_2 116.8(4) . . ?
C1_2 C2_2 C3_2 120.1 . . ?
C1_2 C2_2 H2_2 119.9 . . ?
C3_2 C2_2 H2_2 119.9 . . ?
C2_2 C3_2 C4_2 121.2 . . ?
C2_2 C3_2 H3_2 119.4 . . ?
C4_2 C3_2 H3_2 119.4 . . ?
C4_2 C4_2 C5_2 140.0(2) 6_556 . ?
C4_2 C4_2 C3_2 40.95(6) 6_556 . ?
C5_2 C4_2 C3_2 120.0 . . ?
C4_2 C4_2 C7_2 89.1(9) 6_556 . ?
C5_2 C4_2 C7_2 121.8(8) . . ?
C3_2 C4_2 C7_2 118.2(8) . . ?
C4_2 C5_2 C6_2 118.7 . . ?
C4_2 C5_2 H5_2 120.6 . . ?
C6_2 C5_2 H5_2 120.6 . . ?
C5_2 C6_2 C1_2 119.9 . . ?
C5_2 C6_2 H6_2 120.1 . . ?
C1_2 C6_2 H6_2 120.1 . . ?
C8_2 C7_2 C8_2 117.8(12) 6_556 . ?
C8_2 C7_2 C4_2 122.1(8) 6_556 . ?
C8_2 C7_2 C4_2 120.1(8) . . ?
C8_2 C7_2 C4_2 120.1(8) 6_556 6_556 ?
C8_2 C7_2 C4_2 122.1(8) . 6_556 ?
C4_2 C7_2 C4_2 1.9(11) . 6_556 ?
C9_2 C8_2 C7_2 121.1(9) . . ?
C9_2 C8_2 H8_2 119.4 . . ?
C7_2 C8_2 H8_2 119.4 . . ?
C9_2 C10_2 C9_2 121.3(13) 6_556 . ?
C9_2 C10_2 H10_2 119.4 6_556 . ?
C9_2 C10_2 H10_2 119.4 . . ?
O3_2 C11_2 O4A_2 116.7(11) . . ?
O3_2 C11_2 O4_2 118.8(10) . . ?
O3_2 C11_2 C9_2 120.4(9) . . ?
O4A_2 C11_2 C9_2 112.5(12) . . ?
O4_2 C11_2 C9_2 117.3(9) . . ?
C10_2 C9_2 C8_2 119.2(9) . . ?
C10_2 C9_2 C11_2 119.1(9) . . ?
C8_2 C9_2 C11_2 121.6(8) . . ?
O1_3 C1_3 N1_3 131.2(12) . . ?
O1_3 C1_3 H1_3 114.4 . . ?
N1_3 C1_3 H1_3 114.4 . . ?
C1_3 O1_3 Gd1 135.3(16) . . ?
C1_3 N1_3 C3_3 130.4(18) . . ?
C1_3 N1_3 C2_3 115.6(14) . . ?
C3_3 N1_3 C2_3 113.4(18) . . ?
N1_3 C2_3 H2A_3 109.5 . . ?
N1_3 C2_3 H2AB_3 109.5 . . ?
H2A_3 C2_3 H2AB_3 109.5 . . ?
N1_3 C2_3 H2AC_3 109.5 . . ?
H2A_3 C2_3 H2AC_3 109.5 . . ?
H2AB_3 C2_3 H2AC_3 109.5 . . ?
N1_3 C3_3 H3A_3 109.5 . . ?
N1_3 C3_3 H3AB_3 109.5 . . ?
H3A_3 C3_3 H3AB_3 109.5 . . ?
N1_3 C3_3 H3AC_3 109.5 . . ?
H3A_3 C3_3 H3AC_3 109.5 . . ?
H3AB_3 C3_3 H3AC_3 109.5 . . ?
O1_4 C1_4 N1_4 129(3) . . ?
O1_4 C1_4 H1_4 115.3 . . ?
N1_4 C1_4 H1_4 115.3 . . ?
C1_4 O1_4 Gd1 134(3) . . ?
C1_4 N1_4 C2_4 121(2) . . ?
C1_4 N1_4 C3_4 123(2) . . ?
C2_4 N1_4 C3_4 116(2) . . ?
N1_4 C2_4 H2A_4 109.5 . . ?
N1_4 C2_4 H2AB_4 109.5 . . ?
H2A_4 C2_4 H2AB_4 109.5 . . ?
N1_4 C2_4 H2AC_4 109.5 . . ?
H2A_4 C2_4 H2AC_4 109.5 . . ?
H2AB_4 C2_4 H2AC_4 109.5 . . ?
N1_4 C3_4 H3A_4 109.5 . . ?
N1_4 C3_4 H3AB_4 109.5 . . ?
H3A_4 C3_4 H3AB_4 109.5 . . ?
N1_4 C3_4 H3AC_4 109.5 . . ?
H3A_4 C3_4 H3AC_4 109.5 . . ?
H3AB_4 C3_4 H3AC_4 109.5 . . ?

loop_
_geom_bond_atom_site_label_1
_geom_bond_atom_site_label_2
_geom_bond_distance
_geom_bond_site_symmetry_2
_geom_bond_publ_flag
Gd1 O1_1 2.272(5) . ?
Gd1 O1_2 2.297(5) . ?
Gd1 O1_4 2.36(2) . ?
Gd1 O7_1 2.385(5) 4_466 ?
Gd1 O1_3 2.385(15) . ?
Gd1 O5_1 2.434(5) 1_455 ?
Gd1 O4_1 2.435(6) 1_455 ?
Gd1 O3_1 2.446(4) 2_665 ?
Gd1 O2_1 2.533(4) 2_665 ?
Gd1 C13_1 2.792(7) 1_455 ?
Gd1 P1_1 3.1159(16) 2_665 ?
Gd1 Gd2 4.0232(5) 7_676 ?
Gd2 O3_2 2.263(6) 2_575 ?
Gd2 O3_2 2.263(6) . ?
Gd2 O2_1 2.328(4) 8_665 ?
Gd2 O2_1 2.328(4) 7_575 ?
Gd2 O6_1 2.457(5) 5_676 ?
Gd2 O6_1 2.457(5) 6_456 ?
Gd2 O7_1 2.523(5) 6_456 ?
Gd2 O7_1 2.523(5) 5_676 ?
Gd2 C14_1 2.858(6) 6_456 ?
Gd2 C14_1 2.858(6) 5_676 ?
Gd3 O3_1 2.173(4) . ?
Gd3 O2W 2.4081 . ?
Gd3 O3W 2.4144 . ?
Gd3 O1W 2.4147 . ?
Gd4 O3_1 2.275(4) . ?
Gd4 O6W 2.40434(9) . ?
Gd4 O5W 2.43445(9) . ?
Gd4 O4W 2.50(3) . ?
P1_1 O1_1 1.521(5) . ?
P1_1 O3_1 1.533(5) . ?
P1_1 O2_1 1.535(5) . ?
P1_1 C1_1 1.815(4) . ?
O4_1 C13_1 1.265(8) . ?
O5_1 C13_1 1.251(9) . ?
O6_1 C14_1 1.253(9) . ?
O7_1 C14_1 1.287(8) . ?
C1_1 C2A_1 1.358(15) . ?
C1_1 C6A_1 1.370(15) . ?
C1_1 C2_1 1.3900 . ?
C1_1 C6_1 1.3900 . ?
C2_1 C3_1 1.3900 . ?
C2_1 H2_1 0.9300 . ?
C3_1 C4_1 1.3900 . ?
C3_1 H3_1 0.9300 . ?
C4_1 C5A_1 1.361(15) . ?
C4_1 C5_1 1.3900 . ?
C4_1 C3A_1 1.405(15) . ?
C4_1 C7_1 1.505(8) . ?
C5_1 C6_1 1.3900 . ?
C5_1 H5_1 0.9300 . ?
C6_1 H6_1 0.9300 . ?
C2A_1 C3A_1 1.390(16) . ?
C2A_1 H2A_1 0.9300 . ?
C3A_1 H3A_1 0.9300 . ?
C5A_1 C6A_1 1.383(16) . ?
C5A_1 H5A_1 0.9300 . ?
C6A_1 H6A_1 0.9300 . ?
C7_1 C8_1 1.395(10) . ?
C7_1 C12_1 1.411(9) . ?
C8_1 C9_1 1.400(10) . ?
C8_1 H8_1 0.9300 . ?
C9_1 C10_1 1.379(9) . ?
C9_1 C13_1 1.499(10) . ?
C10_1 C11_1 1.385(10) . ?
C10_1 H10_1 0.9300 . ?
C11_1 C12_1 1.365(10) . ?
C11_1 C14_1 1.483(9) . ?
C12_1 H12_1 0.9300 . ?
P1_2 O2_2 1.503(10) . ?
P1_2 O1_2 1.522(5) . ?
P1_2 O1_2 1.522(5) 6_556 ?
P1_2 C1_2 1.845(7) . ?
O3_2 C11_2 1.263(11) . ?
O4_2 C11_2 1.357(15) . ?
O4A_2 C11_2 1.350(16) . ?
C1_2 C2_2 1.3847 . ?
C1_2 C6_2 1.3954 . ?
C2_2 C3_2 1.3900 . ?
C2_2 H2_2 0.9300 . ?
C3_2 C4_2 1.3377 . ?
C3_2 H3_2 0.9300 . ?
C4_2 C4_2 0.05(3) 6_556 ?
C4_2 C5_2 1.4422 . ?
C4_2 C7_2 1.505(15) . ?
C5_2 C6_2 1.3900 . ?
C5_2 H5_2 0.9300 . ?
C6_2 H6_2 0.9300 . ?
C7_2 C8_2 1.396(11) 6_556 ?
C7_2 C8_2 1.396(11) . ?
C8_2 C9_2 1.391(13) . ?
C8_2 H8_2 0.9300 . ?
C10_2 C9_2 1.373(11) 6_556 ?
C10_2 C9_2 1.373(11) . ?
C10_2 H10_2 0.9300 . ?
C11_2 C9_2 1.478(13) . ?
C1_3 O1_3 1.19(3) . ?
C1_3 N1_3 1.266(16) . ?
C1_3 H1_3 0.9300 . ?
N1_3 C3_3 1.52(2) . ?
N1_3 C2_3 1.53(2) . ?
C2_3 H2A_3 0.9600 . ?
C2_3 H2AB_3 0.9600 . ?
C2_3 H2AC_3 0.9600 . ?
C3_3 H3A_3 0.9600 . ?
C3_3 H3AB_3 0.9600 . ?
C3_3 H3AC_3 0.9600 . ?
C1_4 O1_4 1.19(3) . ?
C1_4 N1_4 1.28(2) . ?
C1_4 H1_4 0.9300 . ?
N1_4 C2_4 1.53(2) . ?
N1_4 C3_4 1.54(2) . ?
C2_4 H2A_4 0.9600 . ?
C2_4 H2AB_4 0.9600 . ?
C2_4 H2AC_4 0.9600 . ?
C3_4 H3A_4 0.9600 . ?
C3_4 H3AB_4 0.9600 . ?
C3_4 H3AC_4 0.9600 . ?

loop_
_geom_torsion_atom_site_label_1
_geom_torsion_atom_site_label_2
_geom_torsion_atom_site_label_3
_geom_torsion_atom_site_label_4
_geom_torsion
_geom_torsion_site_symmetry_1
_geom_torsion_site_symmetry_2
_geom_torsion_site_symmetry_3
_geom_torsion_site_symmetry_4
_geom_torsion_publ_flag
O3_1 P1_1 O1_1 Gd1 113.7(5) . . . . ?
O2_1 P1_1 O1_1 Gd1 -4.1(6) . . . . ?
C1_1 P1_1 O1_1 Gd1 -124.1(5) . . . . ?
Gd1 P1_1 O1_1 Gd1 56.9(6) 2_665 . . . ?
O1_1 P1_1 O2_1 Gd2 -16.0(5) . . . 7_676 ?
O3_1 P1_1 O2_1 Gd2 -139.0(4) . . . 7_676 ?
C1_1 P1_1 O2_1 Gd2 103.5(4) . . . 7_676 ?
Gd1 P1_1 O2_1 Gd2 -131.4(4) 2_665 . . 7_676 ?
O1_1 P1_1 O2_1 Gd1 115.4(2) . . . 2_665 ?
O3_1 P1_1 O2_1 Gd1 -7.6(3) . . . 2_665 ?
C1_1 P1_1 O2_1 Gd1 -125.0(2) . . . 2_665 ?
O1_1 P1_1 O3_1 Gd3 30.8(6) . . . . ?
O2_1 P1_1 O3_1 Gd3 154.0(5) . . . . ?
C1_1 P1_1 O3_1 Gd3 -89.9(5) . . . . ?
Gd1 P1_1 O3_1 Gd3 146.1(6) 2_665 . . . ?
O1_1 P1_1 O3_1 Gd4 62.5(6) . . . . ?
O2_1 P1_1 O3_1 Gd4 -174.2(5) . . . . ?
C1_1 P1_1 O3_1 Gd4 -58.1(6) . . . . ?
Gd1 P1_1 O3_1 Gd4 177.8(7) 2_665 . . . ?
O1_1 P1_1 O3_1 Gd1 -115.3(2) . . . 2_665 ?
O2_1 P1_1 O3_1 Gd1 7.9(3) . . . 2_665 ?
C1_1 P1_1 O3_1 Gd1 124.0(2) . . . 2_665 ?
O1_1 P1_1 C1_1 C2A_1 -148.6(16) . . . . ?
O3_1 P1_1 C1_1 C2A_1 -24.9(16) . . . . ?
O2_1 P1_1 C1_1 C2A_1 88.3(16) . . . . ?
Gd1 P1_1 C1_1 C2A_1 30.3(16) 2_665 . . . ?
O1_1 P1_1 C1_1 C6A_1 31.6(15) . . . . ?
O3_1 P1_1 C1_1 C6A_1 155.4(15) . . . . ?
O2_1 P1_1 C1_1 C6A_1 -91.5(15) . . . . ?
Gd1 P1_1 C1_1 C6A_1 -149.5(15) 2_665 . . . ?
O1_1 P1_1 C1_1 C2_1 -176.3(8) . . . . ?
O3_1 P1_1 C1_1 C2_1 -52.5(8) . . . . ?
O2_1 P1_1 C1_1 C2_1 60.6(8) . . . . ?
Gd1 P1_1 C1_1 C2_1 2.6(9) 2_665 . . . ?
O1_1 P1_1 C1_1 C6_1 6.1(8) . . . . ?
O3_1 P1_1 C1_1 C6_1 129.8(8) . . . . ?
O2_1 P1_1 C1_1 C6_1 -117.0(8) . . . . ?
Gd1 P1_1 C1_1 C6_1 -175.0(8) 2_665 . . . ?
C6_1 C1_1 C2_1 C3_1 0.0 . . . . ?
P1_1 C1_1 C2_1 C3_1 -177.6(4) . . . . ?
C1_1 C2_1 C3_1 C4_1 0.0 . . . . ?
C2_1 C3_1 C4_1 C5_1 0.0 . . . . ?
C2_1 C3_1 C4_1 C7_1 -178.9(6) . . . . ?
C3_1 C4_1 C5_1 C6_1 0.0 . . . . ?
C7_1 C4_1 C5_1 C6_1 178.9(6) . . . . ?
C4_1 C5_1 C6_1 C1_1 0.0 . . . . ?
C2_1 C1_1 C6_1 C5_1 0.0 . . . . ?
P1_1 C1_1 C6_1 C5_1 177.7(4) . . . . ?
C6A_1 C1_1 C2A_1 C3A_1 1(3) . . . . ?
P1_1 C1_1 C2A_1 C3A_1 -178.6(16) . . . . ?
C1_1 C2A_1 C3A_1 C4_1 1(3) . . . . ?
C5A_1 C4_1 C3A_1 C2A_1 -3(3) . . . . ?
C7_1 C4_1 C3A_1 C2A_1 -179.0(16) . . . . ?
C3A_1 C4_1 C5A_1 C6A_1 3(3) . . . . ?
C7_1 C4_1 C5A_1 C6A_1 179.3(17) . . . . ?
C2A_1 C1_1 C6A_1 C5A_1 -1(3) . . . . ?
P1_1 C1_1 C6A_1 C5A_1 178.9(16) . . . . ?
C4_1 C5A_1 C6A_1 C1_1 -1(3) . . . . ?
C5A_1 C4_1 C7_1 C8_1 178.6(16) . . . . ?
C5_1 C4_1 C7_1 C8_1 -156.3(10) . . . . ?
C3_1 C4_1 C7_1 C8_1 22.6(12) . . . . ?
C3A_1 C4_1 C7_1 C8_1 -5.2(18) . . . . ?
C5A_1 C4_1 C7_1 C12_1 -2.8(18) . . . . ?
C5_1 C4_1 C7_1 C12_1 22.3(12) . . . . ?
C3_1 C4_1 C7_1 C12_1 -158.8(10) . . . . ?
C3A_1 C4_1 C7_1 C12_1 173.3(16) . . . . ?
C12_1 C7_1 C8_1 C9_1 -0.9(11) . . . . ?
C4_1 C7_1 C8_1 C9_1 177.8(7) . . . . ?
C7_1 C8_1 C9_1 C10_1 -2.3(11) . . . . ?
C7_1 C8_1 C9_1 C13_1 178.0(7) . . . . ?
C8_1 C9_1 C10_1 C11_1 2.2(11) . . . . ?
C13_1 C9_1 C10_1 C11_1 -178.1(6) . . . . ?
C9_1 C10_1 C11_1 C12_1 1.2(10) . . . . ?
C9_1 C10_1 C11_1 C14_1 -177.9(6) . . . . ?
C10_1 C11_1 C12_1 C7_1 -4.5(11) . . . . ?
C14_1 C11_1 C12_1 C7_1 174.5(7) . . . . ?
C8_1 C7_1 C12_1 C11_1 4.3(11) . . . . ?
C4_1 C7_1 C12_1 C11_1 -174.4(7) . . . . ?
Gd1 O5_1 C13_1 O4_1 8.4(8) 1_655 . . . ?
Gd1 O5_1 C13_1 C9_1 -169.3(6) 1_655 . . . ?
Gd1 O4_1 C13_1 O5_1 -8.4(8) 1_655 . . . ?
Gd1 O4_1 C13_1 C9_1 169.3(6) 1_655 . . . ?
C10_1 C9_1 C13_1 O5_1 0.4(11) . . . . ?
C8_1 C9_1 C13_1 O5_1 -179.9(7) . . . . ?
C10_1 C9_1 C13_1 O4_1 -177.3(7) . . . . ?
C8_1 C9_1 C13_1 O4_1 2.4(11) . . . . ?
Gd2 O6_1 C14_1 O7_1 -12.9(7) 5_676 . . . ?
Gd2 O6_1 C14_1 C11_1 163.1(6) 5_676 . . . ?
Gd1 O7_1 C14_1 O6_1 -114.9(7) 4_566 . . . ?
Gd2 O7_1 C14_1 O6_1 12.5(7) 5_676 . . . ?
Gd1 O7_1 C14_1 C11_1 69.1(10) 4_566 . . . ?
Gd2 O7_1 C14_1 C11_1 -163.6(6) 5_676 . . . ?
Gd1 O7_1 C14_1 Gd2 -127.4(7) 4_566 . . 5_676 ?
C12_1 C11_1 C14_1 O6_1 -145.7(7) . . . . ?
C10_1 C11_1 C14_1 O6_1 33.3(10) . . . . ?
C12_1 C11_1 C14_1 O7_1 30.3(10) . . . . ?
C10_1 C11_1 C14_1 O7_1 -150.7(7) . . . . ?
C12_1 C11_1 C14_1 Gd2 -63(2) . . . 5_676 ?
C10_1 C11_1 C14_1 Gd2 115.6(19) . . . 5_676 ?
O2_2 P1_2 O1_2 Gd1 16.5(10) . . . . ?
O1_2 P1_2 O1_2 Gd1 140.8(6) 6_556 . . . ?
C1_2 P1_2 O1_2 Gd1 -102.9(9) . . . . ?
O2_2 P1_2 C1_2 C2_2 -117.4(7) . . . . ?
O1_2 P1_2 C1_2 C2_2 4.5(8) . . . . ?
O1_2 P1_2 C1_2 C2_2 120.6(7) 6_556 . . . ?
O2_2 P1_2 C1_2 C6_2 60.6(6) . . . . ?
O1_2 P1_2 C1_2 C6_2 -177.4(6) . . . . ?
O1_2 P1_2 C1_2 C6_2 -61.3(7) 6_556 . . . ?
C6_2 C1_2 C2_2 C3_2 -0.3 . . . . ?
P1_2 C1_2 C2_2 C3_2 177.7(8) . . . . ?
C1_2 C2_2 C3_2 C4_2 -1.5 . . . . ?
C2_2 C3_2 C4_2 C4_2 -129.98(18) . . . 6_556 ?
C2_2 C3_2 C4_2 C5_2 3.2 . . . . ?
C2_2 C3_2 C4_2 C7_2 -179.7(13) . . . . ?
C4_2 C4_2 C5_2 C6_2 44.91(8) 6_556 . . . ?
C3_2 C4_2 C5_2 C6_2 -3.1 . . . . ?
C7_2 C4_2 C5_2 C6_2 179.8(13) . . . . ?
C4_2 C5_2 C6_2 C1_2 1.3 . . . . ?
C2_2 C1_2 C6_2 C5_2 0.3 . . . . ?
P1_2 C1_2 C6_2 C5_2 -177.8(8) . . . . ?
C4_2 C4_2 C7_2 C8_2 1.0(14) 6_556 . . 6_556 ?
C5_2 C4_2 C7_2 C8_2 -151.9(12) . . . 6_556 ?
C3_2 C4_2 C7_2 C8_2 31.0(18) . . . 6_556 ?
C4_2 C4_2 C7_2 C8_2 179(51) 6_556 . . . ?
C5_2 C4_2 C7_2 C8_2 26.1(19) . . . . ?
C3_2 C4_2 C7_2 C8_2 -151.0(11) . . . . ?
C5_2 C4_2 C7_2 C4_2 -152.9(6) . . . 6_556 ?
C3_2 C4_2 C7_2 C4_2 30.0(8) . . . 6_556 ?
C8_2 C7_2 C8_2 C9_2 -4(2) 6_556 . . . ?
C4_2 C7_2 C8_2 C9_2 177.6(12) . . . . ?
C4_2 C7_2 C8_2 C9_2 177.6(12) 6_556 . . . ?
Gd2 O3_2 C11_2 O4A_2 48(3) . . . . ?
Gd2 O3_2 C11_2 O4_2 107(2) . . . . ?
Gd2 O3_2 C11_2 C9_2 -94.4(17) . . . . ?
C9_2 C10_2 C9_2 C8_2 4(2) 6_556 . . . ?
C9_2 C10_2 C9_2 C11_2 -178.7(10) 6_556 . . . ?
C7_2 C8_2 C9_2 C10_2 0.4(19) . . . . ?
C7_2 C8_2 C9_2 C11_2 -176.9(12) . . . . ?
O3_2 C11_2 C9_2 C10_2 162.9(12) . . . . ?
O4A_2 C11_2 C9_2 C10_2 19(2) . . . . ?
O4_2 C11_2 C9_2 C10_2 -38(2) . . . . ?
O3_2 C11_2 C9_2 C8_2 -19.8(19) . . . . ?
O4A_2 C11_2 C9_2 C8_2 -163.7(18) . . . . ?
O4_2 C11_2 C9_2 C8_2 138.9(15) . . . . ?
N1_3 C1_3 O1_3 Gd1 -179.9(14) . . . . ?
O1_3 C1_3 N1_3 C3_3 168(2) . . . . ?
O1_3 C1_3 N1_3 C2_3 -2(2) . . . . ?
N1_4 C1_4 O1_4 Gd1 -171(3) . . . . ?
O1_4 C1_4 N1_4 C2_4 -175(3) . . . . ?
O1_4 C1_4 N1_4 C3_4 1(3) . . . . ?
